data_1517657
loop_
_publ_author_name
'Iyer, Akila'
'Jockusch, Steffen'
'Sivaguru, J.'

_publ_section_title
;
 Dictating photoreactivity through restricted bond rotations:
 cross-photoaddition of atropisomeric acrylimide derivatives under
 UV/visible-light irradiation.
;
_journal_issue 45
_journal_name_full 'The journal of physical chemistry. A'
_journal_page_first 10596
_journal_page_last 10602
_journal_paper_doi 10.1021/jp505678b
_journal_volume 118
_journal_year 2014
_chemical_formula_moiety 'C23 H25 N O2'
_chemical_formula_sum 'C23 H25 N O2'
_chemical_formula_weight 347.44
_chemical_name_systematic
;
 ?
;
_space_group_crystal_system monoclinic
_space_group_IT_number 4
_space_group_name_Hall 'P 2yb'
_space_group_name_H-M_alt 'P 1 21 1'
_symmetry_space_group_name_Hall 'P 2yb'
_symmetry_space_group_name_H-M 'P 1 21 1'
_atom_sites_solution_hydrogens geom
_atom_sites_solution_primary direct
_audit_creation_date 2014-03-13
_audit_creation_method
;
Olex2 1.2
(compiled 2014.02.28 svn.r2899 for OlexSys, GUI svn.r4781)
;
_cell_angle_alpha 90
_cell_angle_beta 105.551(2)
_cell_angle_gamma 90
_cell_formula_units_Z 2
_cell_length_a 9.9249(4)
_cell_length_b 8.8190(3)
_cell_length_c 11.1611(4)
_cell_measurement_reflns_used 4113
_cell_measurement_temperature 100
_cell_measurement_theta_max 66.55
_cell_measurement_theta_min 4.11
_cell_volume 941.14(6)
_computing_data_reduction 'SAINT v8.34A (Bruker, 2013)'
_computing_molecular_graphics 'Olex2 (Dolomanov et al., 2009)'
_computing_publication_material 'Olex2 (Dolomanov et al., 2009)'
_computing_structure_refinement 'XL (Sheldrick, 2008)'
_computing_structure_solution 'ShelXS (Sheldrick, 2008)'
_diffrn_ambient_temperature 100.0
_diffrn_measured_fraction_theta_full 0.979
_diffrn_measured_fraction_theta_max 0.998
_diffrn_measurement_device_type 'Bruker APEX-II CCD'
_diffrn_measurement_method '\f and \w scans'
_diffrn_radiation_type CuK\a
_diffrn_radiation_wavelength 1.54178
_diffrn_reflns_av_R_equivalents 0.0360
_diffrn_reflns_av_unetI/netI 0.0403
_diffrn_reflns_Laue_measured_fraction_full 0.979
_diffrn_reflns_Laue_measured_fraction_max 0.998
_diffrn_reflns_limit_h_max 11
_diffrn_reflns_limit_h_min -11
_diffrn_reflns_limit_k_max 10
_diffrn_reflns_limit_k_min -10
_diffrn_reflns_limit_l_max 13
_diffrn_reflns_limit_l_min -13
_diffrn_reflns_number 10608
_diffrn_reflns_point_group_measured_fraction_full 0.967
_diffrn_reflns_point_group_measured_fraction_max 0.987
_diffrn_reflns_theta_full 67.679
_diffrn_reflns_theta_max 66.637
_diffrn_reflns_theta_min 4.111
_diffrn_standards_number 0
_exptl_absorpt_coefficient_mu 0.609
_exptl_absorpt_correction_T_max 0.7528
_exptl_absorpt_correction_T_min 0.5748
_exptl_absorpt_correction_type multi-scan
_exptl_absorpt_process_details
;
SADABS-2012/1 (Bruker,2012) was used for absorption correction.
wR2(int) was 0.1065 before and 0.0571 after correction.
The Ratio of minimum to maximum transmission is 0.7635.
The \l/2 correction factor is 0.0015.
;
_exptl_crystal_colour 'clear colourless'
_exptl_crystal_colour_lustre clear
_exptl_crystal_colour_primary colourless
_exptl_crystal_density_diffrn 1.226
_exptl_crystal_description plate
_exptl_crystal_F_000 372
_exptl_crystal_size_max 0.232
_exptl_crystal_size_mid 0.095
_exptl_crystal_size_min 0.035
_refine_diff_density_max 0.126
_refine_diff_density_min -0.183
_refine_diff_density_rms 0.038
_refine_ls_abs_structure_details
;
 Flack x determined using 1407 quotients [(I+)-(I-)]/[(I+)+(I-)]
 (Parsons and Flack (2004), Acta Cryst. A60, s61).
;
_refine_ls_abs_structure_Flack 0.05(12)
_refine_ls_extinction_method none
_refine_ls_goodness_of_fit_ref 1.040
_refine_ls_hydrogen_treatment constr
_refine_ls_matrix_type full
_refine_ls_number_parameters 239
_refine_ls_number_reflns 3288
_refine_ls_number_restraints 1
_refine_ls_restrained_S_all 1.040
_refine_ls_R_factor_all 0.0331
_refine_ls_R_factor_gt 0.0315
_refine_ls_shift/su_max 0.000
_refine_ls_shift/su_mean 0.000
_refine_ls_structure_factor_coef Fsqd
_refine_ls_weighting_details 'w=1/[\s^2^(Fo^2^)+(0.0344P)^2^+0.2147P] where P=(Fo^2^+2Fc^2^)/3'
_refine_ls_weighting_scheme calc
_refine_ls_wR_factor_gt 0.0765
_refine_ls_wR_factor_ref 0.0776
_reflns_Friedel_coverage 0.846
_reflns_Friedel_fraction_full 0.954
_reflns_Friedel_fraction_max 0.975
_reflns_number_gt 3157
_reflns_number_total 3288
_reflns_threshold_expression 'I > 2\s(I)'
_cod_data_source_file jp505678b_si_002.cif
_cod_data_source_block P-isomer_1a
_cod_depositor_comments 'Adding full bibliography for 1517657--1517659.cif.'
_cod_database_code 1517657
_shelxl_version_number 2013-4
_shelx_space_group_comment
;
The symmetry employed for this shelxl refinement is uniquely defined
by the following loop, which should always be used as a source of
symmetry information in preference to the above space-group names.
They are only intended as comments.
;
_shelx_estimated_absorpt_t_max 0.979
_shelx_estimated_absorpt_t_min 0.872
_olex2_refinement_description
;
1. Fixed Uiso
 At 1.2 times of:
  All C(H) groups, All C(H,H) groups
 At 1.5 times of:
  All C(H,H,H) groups
2.a Aromatic/amide H refined with riding coordinates:
 C8(H8), C9(H9), C10(H10), C16(H16), C17(H17), C19(H19), C20(H20), C21(H21),
 C22(H22)
2.b X=CH2 refined with riding coordinates:
 C14(H14A,H14B), C18(H18A,H18B)
2.c Idealised Me refined as rotating group:
 C1(H1A,H1B,H1C), C11(H11A,H11B,H11C), C15(H15A,H15B,H15C), C23(H23A,H23B,H23C)
;
_olex2_computing_structure_solution_long 'ShelXS (Sheldrick, 2008)'

loop_
_space_group_symop_operation_xyz
'x, y, z'
'-x, y+1/2, -z'

loop_
_atom_site_label
_atom_site_type_symbol
_atom_site_fract_x
_atom_site_fract_y
_atom_site_fract_z
_atom_site_U_iso_or_equiv
_atom_site_adp_type
_atom_site_occupancy
_atom_site_site_symmetry_order
_atom_site_calc_flag
_atom_site_refinement_flags_posn
O1 O 0.92397(17) -0.10488(19) 0.67755(15) 0.0248(4) Uani 1 1 d .
O2 O 0.49603(16) 0.11506(19) 0.60378(15) 0.0217(4) Uani 1 1 d .
N1 N 0.72058(18) 0.0286(2) 0.64439(15) 0.0145(4) Uani 1 1 d .
C1 C 0.8827(3) 0.4855(3) 0.5420(2) 0.0235(5) Uani 1 1 d .
H1A H 0.9103 0.5636 0.6065 0.035 Uiso 1 1 calc GR
H1B H 0.8025 0.5216 0.4763 0.035 Uiso 1 1 calc GR
H1C H 0.9611 0.4645 0.5067 0.035 Uiso 1 1 calc GR
C2 C 0.8424(2) 0.3401(3) 0.5994(2) 0.0180(5) Uani 1 1 d .
C3 C 0.7921(2) 0.2146(3) 0.50085(19) 0.0158(4) Uani 1 1 d .
C4 C 0.7347(2) 0.0751(2) 0.52242(19) 0.0155(4) Uani 1 1 d .
C5 C 0.5833(2) 0.0243(2) 0.65823(19) 0.0165(4) Uani 1 1 d .
C6 C 0.5471(2) -0.1049(3) 0.7316(2) 0.0170(4) Uani 1 1 d .
C7 C 0.4686(2) -0.0751(2) 0.8252(2) 0.0178(5) Uani 1 1 d .
C8 C 0.5001(2) -0.1613(3) 0.9339(2) 0.0218(5) Uani 1 1 d .
H8 H 0.5761 -0.2305 0.9498 0.026 Uiso 1 1 calc R
C9 C 0.4214(3) -0.1469(3) 1.0194(2) 0.0244(5) Uani 1 1 d .
H9 H 0.4444 -0.2054 1.0936 0.029 Uiso 1 1 calc R
C10 C 0.3097(3) -0.0475(3) 0.9965(2) 0.0242(5) Uani 1 1 d .
H10 H 0.2543 -0.0396 1.0537 0.029 Uiso 1 1 calc R
C11 C 0.7266(2) 0.3846(3) 0.6607(2) 0.0216(5) Uani 1 1 d .
H11A H 0.7600 0.4667 0.7204 0.032 Uiso 1 1 calc GR
H11B H 0.7020 0.2966 0.7041 0.032 Uiso 1 1 calc GR
H11C H 0.6439 0.4187 0.5967 0.032 Uiso 1 1 calc GR
C12 C 0.8332(2) -0.0544(2) 0.7202(2) 0.0167(4) Uani 1 1 d .
C13 C 0.8452(2) -0.0678(3) 0.8566(2) 0.0186(5) Uani 1 1 d .
C14 C 0.8083(2) 0.0453(3) 0.9199(2) 0.0236(5) Uani 1 1 d .
H14A H 0.8259 0.0385 1.0077 0.028 Uiso 1 1 calc R
H14B H 0.7643 0.1329 0.8773 0.028 Uiso 1 1 calc R
C15 C 0.9149(3) -0.2103(3) 0.9150(2) 0.0291(6) Uani 1 1 d .
H15A H 0.9240 -0.2082 1.0046 0.044 Uiso 1 1 calc GR
H15B H 1.0079 -0.2180 0.9008 0.044 Uiso 1 1 calc GR
H15C H 0.8584 -0.2980 0.8778 0.044 Uiso 1 1 calc GR
C16 C 0.3580(2) 0.0293(3) 0.8046(2) 0.0195(4) Uani 1 1 d .
H16 H 0.3374 0.0919 0.7328 0.023 Uiso 1 1 calc R
C17 C 0.2786(3) 0.0408(3) 0.8895(2) 0.0224(5) Uani 1 1 d .
H17 H 0.2024 0.1097 0.8742 0.027 Uiso 1 1 calc R
C18 C 0.5747(2) -0.2450(3) 0.7009(2) 0.0212(5) Uani 1 1 d .
H18A H 0.5440 -0.3296 0.7392 0.025 Uiso 1 1 calc R
H18B H 0.6252 -0.2604 0.6407 0.025 Uiso 1 1 calc R
C19 C 0.6916(2) -0.0333(3) 0.4293(2) 0.0189(5) Uani 1 1 d .
H19 H 0.6526 -0.1261 0.4474 0.023 Uiso 1 1 calc R
C20 C 0.7049(2) -0.0074(3) 0.3102(2) 0.0224(5) Uani 1 1 d .
H20 H 0.6748 -0.0809 0.2464 0.027 Uiso 1 1 calc R
C21 C 0.7632(2) 0.1283(3) 0.2870(2) 0.0218(5) Uani 1 1 d .
H21 H 0.7744 0.1479 0.2066 0.026 Uiso 1 1 calc R
C22 C 0.8053(2) 0.2356(3) 0.3800(2) 0.0186(5) Uani 1 1 d .
H22 H 0.8449 0.3276 0.3611 0.022 Uiso 1 1 calc R
C23 C 0.9728(3) 0.2859(3) 0.6984(2) 0.0234(5) Uani 1 1 d .
H23A H 1.0432 0.2507 0.6578 0.035 Uiso 1 1 calc GR
H23B H 0.9472 0.2024 0.7460 0.035 Uiso 1 1 calc GR
H23C H 1.0111 0.3699 0.7547 0.035 Uiso 1 1 calc GR

loop_
_atom_site_aniso_label
_atom_site_aniso_U_11
_atom_site_aniso_U_22
_atom_site_aniso_U_33
_atom_site_aniso_U_23
_atom_site_aniso_U_13
_atom_site_aniso_U_12
O1 0.0214(8) 0.0302(9) 0.0257(8) 0.0049(7) 0.0112(7) 0.0089(7)
O2 0.0172(8) 0.0219(8) 0.0269(8) 0.0068(7) 0.0075(6) 0.0050(7)
N1 0.0132(9) 0.0153(9) 0.0160(8) 0.0019(7) 0.0058(7) 0.0000(7)
C1 0.0256(12) 0.0211(12) 0.0244(12) 0.0031(10) 0.0075(9) -0.0042(9)
C2 0.0181(11) 0.0178(11) 0.0187(11) 0.0003(9) 0.0059(9) -0.0014(9)
C3 0.0133(10) 0.0182(11) 0.0163(10) 0.0003(9) 0.0045(8) 0.0029(8)
C4 0.0139(10) 0.0187(11) 0.0148(10) 0.0009(8) 0.0054(8) 0.0033(8)
C5 0.0164(10) 0.0163(10) 0.0178(10) -0.0026(9) 0.0063(8) -0.0005(9)
C6 0.0135(10) 0.0176(11) 0.0196(10) 0.0015(9) 0.0038(8) -0.0025(8)
C7 0.0165(10) 0.0168(11) 0.0199(11) -0.0017(9) 0.0047(8) -0.0042(8)
C8 0.0194(11) 0.0194(11) 0.0265(12) 0.0030(10) 0.0057(9) -0.0009(9)
C9 0.0265(12) 0.0262(13) 0.0211(12) 0.0018(9) 0.0072(10) -0.0061(10)
C10 0.0248(11) 0.0284(12) 0.0224(12) -0.0035(10) 0.0117(9) -0.0038(10)
C11 0.0260(12) 0.0171(11) 0.0235(11) -0.0037(9) 0.0096(10) -0.0005(9)
C12 0.0159(10) 0.0147(10) 0.0198(11) 0.0017(8) 0.0051(8) -0.0011(8)
C13 0.0149(10) 0.0218(12) 0.0188(11) 0.0022(9) 0.0039(8) -0.0035(8)
C14 0.0235(12) 0.0278(12) 0.0194(11) -0.0017(10) 0.0055(9) -0.0044(10)
C15 0.0332(14) 0.0278(13) 0.0263(12) 0.0083(11) 0.0079(11) 0.0051(11)
C16 0.0196(11) 0.0195(11) 0.0191(10) -0.0011(9) 0.0048(8) -0.0007(9)
C17 0.0211(11) 0.0230(11) 0.0243(11) -0.0050(10) 0.0081(9) 0.0026(10)
C18 0.0189(11) 0.0174(11) 0.0300(12) 0.0001(9) 0.0109(9) -0.0019(9)
C19 0.0162(10) 0.0193(11) 0.0202(11) -0.0020(9) 0.0034(8) 0.0005(9)
C20 0.0207(11) 0.0265(12) 0.0189(11) -0.0040(9) 0.0032(9) 0.0052(9)
C21 0.0194(11) 0.0294(13) 0.0170(11) 0.0006(9) 0.0058(9) 0.0063(10)
C22 0.0159(10) 0.0234(12) 0.0172(11) 0.0030(9) 0.0055(8) 0.0036(9)
C23 0.0223(12) 0.0228(12) 0.0224(11) 0.0013(10) 0.0015(9) -0.0042(9)

loop_
_atom_type_symbol
_atom_type_description
_atom_type_scat_dispersion_real
_atom_type_scat_dispersion_imag
_atom_type_scat_source
C C 0.0181 0.0091 'International Tables Vol C Tables 4.2.6.8 and 6.1.1.4'
H H 0.0000 0.0000 'International Tables Vol C Tables 4.2.6.8 and 6.1.1.4'
N N 0.0311 0.0180 'International Tables Vol C Tables 4.2.6.8 and 6.1.1.4'
O O 0.0492 0.0322 'International Tables Vol C Tables 4.2.6.8 and 6.1.1.4'

loop_
_geom_angle_atom_site_label_1
_geom_angle_atom_site_label_2
_geom_angle_atom_site_label_3
_geom_angle
C5 N1 C4 116.41(17)
C12 N1 C4 116.41(16)
C12 N1 C5 123.55(17)
H1A C1 H1B 109.5
H1A C1 H1C 109.5
H1B C1 H1C 109.5
C2 C1 H1A 109.5
C2 C1 H1B 109.5
C2 C1 H1C 109.5
C1 C2 C3 111.88(18)
C1 C2 C11 106.39(18)
C1 C2 C23 107.31(18)
C11 C2 C3 111.18(18)
C23 C2 C3 109.77(18)
C23 C2 C11 110.19(19)
C4 C3 C2 125.06(19)
C22 C3 C2 119.64(19)
C22 C3 C4 115.3(2)
C3 C4 N1 123.34(19)
C19 C4 N1 114.52(19)
C19 C4 C3 122.1(2)
O2 C5 N1 120.45(19)
O2 C5 C6 121.98(19)
N1 C5 C6 117.28(18)
C7 C6 C5 119.79(19)
C18 C6 C5 117.9(2)
C18 C6 C7 122.0(2)
C8 C7 C6 118.6(2)
C8 C7 C16 118.8(2)
C16 C7 C6 122.4(2)
C7 C8 H8 119.6
C9 C8 C7 120.7(2)
C9 C8 H8 119.6
C8 C9 H9 120.0
C10 C9 C8 120.0(2)
C10 C9 H9 120.0
C9 C10 H10 120.1
C9 C10 C17 119.8(2)
C17 C10 H10 120.1
C2 C11 H11A 109.5
C2 C11 H11B 109.5
C2 C11 H11C 109.5
H11A C11 H11B 109.5
H11A C11 H11C 109.5
H11B C11 H11C 109.5
O1 C12 N1 120.48(19)
O1 C12 C13 120.4(2)
N1 C12 C13 118.94(18)
C14 C13 C12 121.5(2)
C14 C13 C15 124.0(2)
C15 C13 C12 114.2(2)
C13 C14 H14A 120.0
C13 C14 H14B 120.0
H14A C14 H14B 120.0
C13 C15 H15A 109.5
C13 C15 H15B 109.5
C13 C15 H15C 109.5
H15A C15 H15B 109.5
H15A C15 H15C 109.5
H15B C15 H15C 109.5
C7 C16 H16 120.0
C17 C16 C7 119.9(2)
C17 C16 H16 120.0
C10 C17 H17 119.7
C16 C17 C10 120.7(2)
C16 C17 H17 119.7
C6 C18 H18A 120.0
C6 C18 H18B 120.0
H18A C18 H18B 120.0
C4 C19 H19 119.6
C20 C19 C4 120.8(2)
C20 C19 H19 119.6
C19 C20 H20 120.9
C21 C20 C19 118.2(2)
C21 C20 H20 120.9
C20 C21 H21 119.7
C20 C21 C22 120.5(2)
C22 C21 H21 119.7
C3 C22 H22 118.5
C21 C22 C3 123.0(2)
C21 C22 H22 118.5
C2 C23 H23A 109.5
C2 C23 H23B 109.5
C2 C23 H23C 109.5
H23A C23 H23B 109.5
H23A C23 H23C 109.5
H23B C23 H23C 109.5

loop_
_geom_bond_atom_site_label_1
_geom_bond_atom_site_label_2
_geom_bond_distance
O1 C12 1.211(3)
O2 C5 1.215(3)
N1 C4 1.464(3)
N1 C5 1.412(3)
N1 C12 1.412(3)
C1 H1A 0.9800
C1 H1B 0.9800
C1 H1C 0.9800
C1 C2 1.533(3)
C2 C3 1.546(3)
C2 C11 1.538(3)
C2 C23 1.535(3)
C3 C4 1.404(3)
C3 C22 1.402(3)
C4 C19 1.392(3)
C5 C6 1.502(3)
C6 C7 1.484(3)
C6 C18 1.330(3)
C7 C8 1.395(3)
C7 C16 1.404(3)
C8 H8 0.9500
C8 C9 1.392(3)
C9 H9 0.9500
C9 C10 1.382(4)
C10 H10 0.9500
C10 C17 1.390(4)
C11 H11A 0.9800
C11 H11B 0.9800
C11 H11C 0.9800
C12 C13 1.499(3)
C13 C14 1.328(3)
C13 C15 1.497(3)
C14 H14A 0.9500
C14 H14B 0.9500
C15 H15A 0.9800
C15 H15B 0.9800
C15 H15C 0.9800
C16 H16 0.9500
C16 C17 1.388(3)
C17 H17 0.9500
C18 H18A 0.9500
C18 H18B 0.9500
C19 H19 0.9500
C19 C20 1.389(3)
C20 H20 0.9500
C20 C21 1.383(4)
C21 H21 0.9500
C21 C22 1.384(3)
C22 H22 0.9500
C23 H23A 0.9800
C23 H23B 0.9800
C23 H23C 0.9800

loop_
_geom_torsion_atom_site_label_1
_geom_torsion_atom_site_label_2
_geom_torsion_atom_site_label_3
_geom_torsion_atom_site_label_4
_geom_torsion
O1 C12 C13 C14 139.7(2)
O1 C12 C13 C15 -34.3(3)
O2 C5 C6 C7 -50.7(3)
O2 C5 C6 C18 122.5(2)
N1 C4 C19 C20 -177.08(19)
N1 C5 C6 C7 135.3(2)
N1 C5 C6 C18 -51.4(3)
N1 C12 C13 C14 -35.3(3)
N1 C12 C13 C15 150.8(2)
C1 C2 C3 C4 -173.0(2)
C1 C2 C3 C22 8.4(3)
C2 C3 C4 N1 -2.5(3)
C2 C3 C4 C19 -179.9(2)
C2 C3 C22 C21 179.7(2)
C3 C4 C19 C20 0.5(3)
C4 N1 C5 O2 -33.8(3)
C4 N1 C5 C6 140.29(19)
C4 N1 C12 O1 -11.9(3)
C4 N1 C12 C13 163.00(19)
C4 C3 C22 C21 0.9(3)
C4 C19 C20 C21 0.6(3)
C5 N1 C4 C3 109.1(2)
C5 N1 C4 C19 -73.4(2)
C5 N1 C12 O1 145.8(2)
C5 N1 C12 C13 -39.3(3)
C5 C6 C7 C8 -144.4(2)
C5 C6 C7 C16 39.9(3)
C6 C7 C8 C9 -174.4(2)
C6 C7 C16 C17 173.1(2)
C7 C8 C9 C10 0.7(4)
C7 C16 C17 C10 1.6(3)
C8 C7 C16 C17 -2.6(3)
C8 C9 C10 C17 -1.7(4)
C9 C10 C17 C16 0.6(4)
C11 C2 C3 C4 -54.2(3)
C11 C2 C3 C22 127.2(2)
C12 N1 C4 C3 -91.5(2)
C12 N1 C4 C19 86.0(2)
C12 N1 C5 O2 168.5(2)
C12 N1 C5 C6 -17.4(3)
C16 C7 C8 C9 1.5(3)
C18 C6 C7 C8 42.6(3)
C18 C6 C7 C16 -133.1(3)
C19 C20 C21 C22 -0.8(3)
C20 C21 C22 C3 0.0(3)
C22 C3 C4 N1 176.15(19)
C22 C3 C4 C19 -1.2(3)
C23 C2 C3 C4 68.0(3)
C23 C2 C3 C22 -110.7(2)
